data_4076717
loop_
_publ_author_name
'Zi, Guofu'
'Li, Hung-Wing'
'Xie, Zuowei'

_publ_section_title
;
 Synthesis, Structural Characterization, and Reactivity of
 Organolanthanide Complexes Derived from a New, Versatile Boron-Bridged
 Ligand,iPr2NB(C9H7)(C2B10H11)&#x2020;
;
_journal_issue 6
_journal_name_full Organometallics
_journal_page_first 1136
_journal_paper_doi 10.1021/om010973n
_journal_volume 21
_journal_year 2002
_chemical_formula_sum 'C8 H20 Cl3 Nd O4'
_chemical_formula_weight 430.83
_chemical_name_systematic
; 
 ? 
;
_space_group_IT_number 14
_symmetry_cell_setting monoclinic
_symmetry_space_group_name_Hall '-P 2ybc'
_symmetry_space_group_name_H-M 'P 1 21/c 1'
_atom_sites_solution_hydrogens geom
_atom_sites_solution_primary direct
_atom_sites_solution_secondary difmap
_audit_creation_method SHELXL-97
_cell_angle_alpha 90.00
_cell_angle_beta 105.304(1)
_cell_angle_gamma 90.00
_cell_formula_units_Z 4
_cell_length_a 11.6525(5)
_cell_length_b 8.9999(4)
_cell_length_c 15.7359(7)
_cell_measurement_temperature 293(2)
_cell_volume 1591.73(12)
_computing_cell_refinement 'Bruker SMART CCD Diffractometer'
_computing_data_collection 'Bruker SMART CCD Diffractometer'
_computing_data_reduction 'Bruker SMART CCD Diffractometer'
_computing_molecular_graphics 'Siemens SHLEXTL'
_computing_publication_material 'Siemens SHLEXTL'
_computing_structure_refinement 'SHELXL-97 (Sheldrick, 1997)'
_computing_structure_solution 'SHELXS-97 (Sheldrick, 1990)'
_diffrn_ambient_temperature 293(2)
_diffrn_measured_fraction_theta_full 0.993
_diffrn_measured_fraction_theta_max 0.993
_diffrn_measurement_device_type 'Bruker SMART CCD Diffractometer'
_diffrn_measurement_method 'omega scan'
_diffrn_radiation_monochromator graphite
_diffrn_radiation_source 'fine-focus sealed tube'
_diffrn_radiation_type MoK\a
_diffrn_radiation_wavelength 0.71073
_diffrn_reflns_av_R_equivalents 0.0276
_diffrn_reflns_av_sigmaI/netI 0.0242
_diffrn_reflns_limit_h_max 15
_diffrn_reflns_limit_h_min -13
_diffrn_reflns_limit_k_max 11
_diffrn_reflns_limit_k_min -10
_diffrn_reflns_limit_l_max 20
_diffrn_reflns_limit_l_min -20
_diffrn_reflns_number 10443
_diffrn_reflns_theta_full 28.03
_diffrn_reflns_theta_max 28.03
_diffrn_reflns_theta_min 2.63
_exptl_absorpt_coefficient_mu 3.762
_exptl_absorpt_correction_T_max 1.0000
_exptl_absorpt_correction_T_min 0.5313
_exptl_absorpt_correction_type SADABS
_exptl_crystal_colour 'Pale sky-blue'
_exptl_crystal_density_diffrn 1.798
_exptl_crystal_density_method 'not measured'
_exptl_crystal_description Block
_exptl_crystal_F_000 844
_exptl_crystal_size_max 0.35
_exptl_crystal_size_mid 0.32
_exptl_crystal_size_min 0.25
_refine_diff_density_max 1.104
_refine_diff_density_min -0.491
_refine_diff_density_rms 0.103
_refine_ls_extinction_coef 0.00005(17)
_refine_ls_extinction_expression Fc^*^=kFc[1+0.001xFc^2^\l^3^/sin(2\q)]^-1/4^
_refine_ls_extinction_method SHELXL
_refine_ls_goodness_of_fit_ref 1.009
_refine_ls_hydrogen_treatment mixed
_refine_ls_matrix_type full
_refine_ls_number_parameters 146
_refine_ls_number_reflns 3831
_refine_ls_number_restraints 0
_refine_ls_restrained_S_all 1.009
_refine_ls_R_factor_all 0.0302
_refine_ls_R_factor_gt 0.0252
_refine_ls_shift/su_max 0.002
_refine_ls_shift/su_mean 0.000
_refine_ls_structure_factor_coef Fsqd
_refine_ls_weighting_details 'calc w=1/[\s^2^(Fo^2^)+(0.0432P)^2^+0.0000P] where P=(Fo^2^+2Fc^2^)/3'
_refine_ls_weighting_scheme calc
_refine_ls_wR_factor_gt 0.0651
_refine_ls_wR_factor_ref 0.0672
_reflns_number_gt 3322
_reflns_number_total 3831
_reflns_threshold_expression >2sigma(I)
_cod_data_source_file om010973n.cif
_cod_data_source_block 11
_cod_depositor_comments
;
The following automatic conversions were performed:

'_symmetry_cell_setting' value 'Monoclinic' changed to 'monoclinic'
according to /home/saulius/struct/CIF-dictionaries/cif_core.dic
dictionary named 'cif_core.dic' version 2.4.1 from 2010-06-29.

Automatic conversion script
Id: cif_fix_values 1715 2011-07-08 13:25:40Z adriana 
;
_cod_original_cell_volume 1591.7(1)
_cod_original_sg_symbol_H-M P2(1)/c
_cod_database_code 4076717

loop_
_symmetry_equiv_pos_as_xyz
'x, y, z'
'-x, y+1/2, -z+1/2'
'-x, -y, -z'
'x, -y-1/2, z-1/2'

loop_
_atom_site_label
_atom_site_type_symbol
_atom_site_fract_x
_atom_site_fract_y
_atom_site_fract_z
_atom_site_U_iso_or_equiv
_atom_site_adp_type
_atom_site_occupancy
_atom_site_symmetry_multiplicity
_atom_site_calc_flag
_atom_site_refinement_flags
Nd1 Nd 0.749952(12) 0.889205(16) 0.217433(9) 0.03223(7) Uani 1 1 d .
O1 O 0.86765(19) 0.8407(3) 0.10672(14) 0.0497(5) Uani 1 1 d .
O2 O 0.9730(2) 0.8837(2) 0.27989(16) 0.0446(5) Uani 1 1 d .
O3 O 0.5358(2) 0.8908(2) 0.21377(17) 0.0464(5) Uani 1 1 d .
O4 O 0.61691(18) 0.7359(2) 0.09274(13) 0.0473(5) Uani 1 1 d .
C1 C 0.8264(4) 0.8743(5) 0.0136(2) 0.0721(13) Uani 1 1 d .
H1A H 0.8861 0.8460 -0.0152 0.108 Uiso 1 1 calc R
H1B H 0.8112 0.9790 0.0059 0.108 Uiso 1 1 calc R
H1C H 0.7544 0.8203 -0.0116 0.108 Uiso 1 1 calc R
C2 C 0.9945(3) 0.8480(5) 0.1359(3) 0.0558(8) Uani 1 1 d .
H2A H 1.0208 0.9493 0.1318 0.067 Uiso 1 1 calc R
H2B H 1.0292 0.7858 0.0988 0.067 Uiso 1 1 calc R
C3 C 1.0337(3) 0.7967(4) 0.2276(2) 0.0539(8) Uani 1 1 d .
H3A H 1.0150 0.6922 0.2310 0.065 Uiso 1 1 calc R
H3B H 1.1191 0.8090 0.2499 0.065 Uiso 1 1 calc R
C4 C 1.0320(4) 0.8719(5) 0.3719(3) 0.0689(12) Uani 1 1 d .
H4A H 1.1166 0.8715 0.3798 0.103 Uiso 1 1 calc R
H4B H 1.0085 0.7813 0.3948 0.103 Uiso 1 1 calc R
H4C H 1.0105 0.9550 0.4028 0.103 Uiso 1 1 calc R
C5 C 0.6544(4) 0.6017(4) 0.0594(3) 0.0666(11) Uani 1 1 d .
H5A H 0.5905 0.5632 0.0130 0.100 Uiso 1 1 calc R
H5B H 0.6761 0.5299 0.1060 0.100 Uiso 1 1 calc R
H5C H 0.7218 0.6220 0.0369 0.100 Uiso 1 1 calc R
C6 C 0.4918(3) 0.7304(4) 0.0880(2) 0.0554(8) Uani 1 1 d .
H6A H 0.4749 0.6458 0.1209 0.066 Uiso 1 1 calc R
H6B H 0.4456 0.7205 0.0272 0.066 Uiso 1 1 calc R
C7 C 0.4605(3) 0.8696(4) 0.1258(3) 0.0545(9) Uani 1 1 d .
H7A H 0.4699 0.9527 0.0890 0.065 Uiso 1 1 calc R
H7B H 0.3779 0.8660 0.1274 0.065 Uiso 1 1 calc R
C8 C 0.4890(3) 0.8190(5) 0.2789(3) 0.0633(10) Uani 1 1 d .
H8A H 0.4045 0.8334 0.2648 0.095 Uiso 1 1 calc R
H8B H 0.5251 0.8610 0.3358 0.095 Uiso 1 1 calc R
H8C H 0.5063 0.7146 0.2798 0.095 Uiso 1 1 calc R
Cl1 Cl 0.76618(7) 1.04241(11) 0.36568(5) 0.0542(2) Uani 1 1 d .
Cl2 Cl 0.76836(8) 0.61666(9) 0.28858(6) 0.0538(2) Uani 1 1 d .
Cl3 Cl 0.69810(8) 1.13360(9) 0.11713(6) 0.0532(2) Uani 1 1 d .

loop_
_atom_site_aniso_label
_atom_site_aniso_U_11
_atom_site_aniso_U_22
_atom_site_aniso_U_33
_atom_site_aniso_U_23
_atom_site_aniso_U_13
_atom_site_aniso_U_12
Nd1 0.02779(9) 0.03669(10) 0.03153(10) 0.00036(5) 0.00661(6) -0.00062(5)
O1 0.0437(12) 0.0675(14) 0.0426(11) 0.0010(11) 0.0197(9) 0.0003(11)
O2 0.0321(11) 0.0502(13) 0.0485(13) -0.0010(9) 0.0053(9) 0.0021(8)
O3 0.0336(11) 0.0527(13) 0.0543(14) -0.0019(9) 0.0143(10) -0.0027(8)
O4 0.0410(11) 0.0547(13) 0.0428(11) -0.0101(10) 0.0054(9) -0.0034(9)
C1 0.070(3) 0.109(4) 0.0403(19) 0.0052(18) 0.0188(18) 0.012(2)
C2 0.0395(17) 0.069(2) 0.064(2) -0.0007(18) 0.0232(16) 0.0014(16)
C3 0.0333(16) 0.059(2) 0.069(2) -0.0035(16) 0.0130(14) 0.0081(14)
C4 0.047(2) 0.096(3) 0.054(2) -0.0065(19) -0.0045(17) 0.0118(19)
C5 0.067(3) 0.063(2) 0.068(3) -0.0239(18) 0.015(2) -0.0055(17)
C6 0.0408(17) 0.061(2) 0.0549(19) -0.0021(16) -0.0041(14) -0.0071(15)
C7 0.0309(16) 0.063(2) 0.061(2) 0.0066(16) -0.0026(15) 0.0030(13)
C8 0.060(2) 0.068(2) 0.073(2) 0.001(2) 0.0386(19) -0.0074(18)
Cl1 0.0502(4) 0.0674(5) 0.0455(4) -0.0161(4) 0.0137(3) 0.0010(4)
Cl2 0.0569(5) 0.0438(4) 0.0556(5) 0.0110(3) 0.0060(4) -0.0002(3)
Cl3 0.0575(5) 0.0470(4) 0.0518(5) 0.0121(3) 0.0086(4) 0.0001(3)

loop_
_atom_type_symbol
_atom_type_description
_atom_type_scat_dispersion_real
_atom_type_scat_dispersion_imag
_atom_type_scat_source
C C 0.0033 0.0016 'International Tables Vol C Tables 4.2.6.8 and 6.1.1.4'
H H 0.0000 0.0000 'International Tables Vol C Tables 4.2.6.8 and 6.1.1.4'
O O 0.0106 0.0060 'International Tables Vol C Tables 4.2.6.8 and 6.1.1.4'
Cl Cl 0.1484 0.1585 'International Tables Vol C Tables 4.2.6.8 and 6.1.1.4'
Nd Nd -0.1943 3.0179 'International Tables Vol C Tables 4.2.6.8 and 6.1.1.4'

loop_
_geom_angle_atom_site_label_1
_geom_angle_atom_site_label_2
_geom_angle_atom_site_label_3
_geom_angle
O3 Nd1 O1 135.36(8)
O3 Nd1 O2 159.21(9)
O1 Nd1 O2 64.80(8)
O3 Nd1 O4 65.37(7)
O1 Nd1 O4 72.97(7)
O2 Nd1 O4 129.85(7)
O3 Nd1 Cl1 81.74(6)
O1 Nd1 Cl1 139.96(6)
O2 Nd1 Cl1 80.91(6)
O4 Nd1 Cl1 146.73(5)
O3 Nd1 Cl2 89.08(5)
O1 Nd1 Cl2 97.58(6)
O2 Nd1 Cl2 81.88(5)
O4 Nd1 Cl2 78.02(5)
Cl1 Nd1 Cl2 97.36(3)
O3 Nd1 Cl3 84.99(6)
O1 Nd1 Cl3 79.31(6)
O2 Nd1 Cl3 107.11(5)
O4 Nd1 Cl3 89.67(5)
Cl1 Nd1 Cl3 92.50(3)
Cl2 Nd1 Cl3 167.66(3)
C2 O1 C1 110.8(3)
C2 O1 Nd1 118.32(19)
C1 O1 Nd1 124.5(2)
C4 O2 C3 110.9(3)
C4 O2 Nd1 124.4(2)
C3 O2 Nd1 113.39(19)
C8 O3 C7 112.2(3)
C8 O3 Nd1 123.3(2)
C7 O3 Nd1 111.99(19)
C5 O4 C6 110.8(3)
C5 O4 Nd1 123.7(2)
C6 O4 Nd1 117.25(18)
O1 C2 C3 109.2(3)
O2 C3 C2 108.4(3)
O4 C6 C7 107.8(3)
O3 C7 C6 110.3(3)

loop_
_geom_bond_atom_site_label_1
_geom_bond_atom_site_label_2
_geom_bond_distance
Nd1 O3 2.481(2)
Nd1 O1 2.524(2)
Nd1 O2 2.524(2)
Nd1 O4 2.5597(19)
Nd1 Cl1 2.6732(8)
Nd1 Cl2 2.6812(8)
Nd1 Cl3 2.6816(8)
O1 C2 1.429(4)
O1 C1 1.448(4)
O2 C4 1.434(4)
O2 C3 1.449(4)
O3 C8 1.435(4)
O3 C7 1.442(4)
O4 C5 1.430(4)
O4 C6 1.441(4)
C2 C3 1.468(5)
C6 C7 1.474(5)
